data_1511425
loop_
_publ_author_name
'Hammerschmidt, A.'
'Krebs, B.'
'Doech, M.'
'Lindemann, A.'

_publ_section_title
;
 K8 (B12 (B Se3)6): a novel selenoborato-closo- dodecaborate with
 different anion substitution patterns
;
_journal_name_full 'Zeitschrift fuer Anorganische und Allgemeine Chemie'
_journal_page_first 1249
_journal_page_last 1255
_journal_paper_doi 10.1002/zaac.200300052
_journal_volume 629
_journal_year 2003
_chemical_formula_sum 'B18 K8 Se18'
_chemical_name_systematic 'K8 (B12 (B Se3)6)'
_space_group_IT_number 8
_symmetry_space_group_name_Hall 'C -2y'
_symmetry_space_group_name_H-M 'C 1 m 1'
_cell_angle_alpha 90
_cell_angle_beta 109.592
_cell_angle_gamma 90
_cell_formula_units_Z 6
_cell_length_a 16.2878
_cell_length_b 41.617
_cell_length_c 9.7876
_cell_volume 6250.408
_citation_journal_id_ASTM ZAACAB
_cod_data_source_file boron0-1_571.cif
_cod_data_source_block B18K8Se18
_cod_database_code 1511425

loop_
_symmetry_equiv_pos_as_xyz
x,y,z
x,-y,z
x+1/2,y+1/2,z
x+1/2,-y+1/2,z

loop_
_atom_site_label
_atom_site_type_symbol
_atom_site_fract_x
_atom_site_fract_y
_atom_site_fract_z
_atom_site_occupancy
_atom_site_U_iso_or_equiv
Se7 Se-2 0.71904 0.16563 0.42143 1 0.0
Se11 Se-2 0.29663 0.15744 0.22252 1 0.0
Se5 Se-2 -0.12155 0.07546 -0.0586 1 0.0
Se16 Se-2 0.63561 0.24097 0.56015 1 0.0
B16 B+3 -0.0997 0.0833 0.148 1 0.0
Se28 Se-2 0.14108 0.12002 -0.2168 1 0.0
B8 B 0.5132 0.1404 0.3577 1 0.0
B21 B 0.7885 0.1694 0.6235 1 0.0
B5 B -0.0948 0 0.025 1 0.0
B27 B+3 0.4319 0.2472 0.2124 1 0.0
B30 B+3 0.0094 0.0225 -0.142 1 0.0
B2 B 0.0945 0 -0.026 1 0.0
Se15 Se-2 0.30782 0.16937 0.56913 1 0.0
K8 K+1 0.1807 0.08335 0.5137 1 0.0
B9 B -0.2783 0 -0.168 1 0.0
Se23 Se-2 -0.1453 0.11983 0.2134 1 0.0
Se20 Se-2 -0.40045 0 -0.2327 1 0.0
Se2 Se-2 -0.2145 0 0.0378 1 0.0
Se6 Se-2 -0.20743 0 -0.3014 1 0.0
Se22 Se-2 0.38964 0.23993 0.38311 1 0.0
Se18 Se-2 0.53853 0.21969 0.80356 1 0.0
K7 K+1 0.8471 0.0972 0.5331 1 0.0
Se24 Se-2 0.66115 0.04778 0.26989 1 0.0
B14 B 0.4224 0.1671 0.5443 1 0.0
Se13 Se-2 0.50711 0.12165 0.8203 1 0.0
Se26 Se-2 0.91221 0.1716 0.68795 1 0.0
B3 B 0.0913 0 0.15 1 0.0
B13 B 0.6114 0.1651 0.6311 1 0.0
B12 B -0.0047 0.0211 0.1469 1 0.0
K9 K+1 0.6784 0.07453 0.9604 1 0.0
B22 B 0.5169 0.189 0.6382 1 0.0
K4 K+1 0.3912 0 0.5806 1 0.0
B6 B 0.4559 0.1994 0.4515 1 0.0
K11 K+1 0.3473 0.25797 0.7782 1 0.0
Se14 Se-2 0.40128 0 0.2531 1 0.0
B26 B 0.4235 0.0894 0.6992 1 0.0
B25 B 0.2756 0 0.176 1 0.0
B20 B+3 0.5086 0.1835 0.3396 1 0.0
Se21 Se-2 0.49627 0.21038 0.16522 1 0.0
K5 K+1 0.5966 0 0.4574 1 0.0
Se19 Se-2 0.39472 0.08979 0.49318 1 0.0
Se10 Se-2 0.52239 0.11028 0.20674 1 0.0
K1 K+1 0.8398 0 0.3941 1 0.0
Se9 Se-2 0.02554 0.05106 -0.29044 1 0.0
K12 K+1 0.1479 0.22515 0.1985 1 0.0
Se30 Se-2 0.41762 0.28574 0.1162 1 0.0
B29 B+3 0.6225 0.2483 0.7551 1 0.0
B19 B 0.5148 0.1457 0.6508 1 0.0
K3 K+1 0.3282 0.0731 0.0974 1 0.0
B10 B 0.057 0.0338 0.0395 1 0.0
K2 K+1 0.507 0 0.0208 1 0.0
K6 K+1 0.9952 0.14376 0.9974 1 0.0
K10 K+1 0.328 0.15947 0.9078 1 0.0
Se4 Se-2 -0.02385 0.05194 0.29029 1 0.0
Se27 Se-2 0.37165 0.05783 0.79365 1 0.0
B17 B+3 0.4583 0.1311 0.4842 1 0.0
B24 B 0.606 0.0817 0.344 1 0.0
K13 K+1 0.0174 0.18779 0.4893 1 0.0
Se12 Se-2 0.73077 0.16661 0.77244 1 0.0
Se3 Se-2 0.20656 0 0.3069 1 0.0
Se29 Se-2 0.68461 0.27977 0.8824 1 0.0
B15 B+3 0.5704 0.1305 0.5333 1 0.0
B28 B+3 0.5672 0.1992 0.515 1 0.0
B18 B+3 0.0997 0.0834 -0.147 1 0.0
Se1 Se-2 0.21864 0 -0.0323 1 0.0
B11 B 0.4169 0.1622 0.3565 1 0.0
K14 K+1 0.7249 0.18423 0.0923 1 0.0
Se17 Se-2 0.63905 0.08979 0.55105 1 0.0
Se8 Se-2 0.12081 0.07598 0.05732 1 0.0
B4 B -0.0547 0.0354 -0.0369 1 0.0
B1 B -0.0875 0 -0.149 1 0.0
Se25 Se-2 0.11715 0.15128 0.31713 1 0.0
B23 B 0.2375 0.1585 0.3673 1 0.0
B7 B 0.6038 0.1645 0.453 1 0.0
